data_4500267
loop_
_publ_author_name
'Li, Baiyan'
'Yang, Fen'
'Li, Guanghua'
'Liu, Dan'
'Zhou, Qi'
'Shi, Zhan'
'Feng, Shouhua'

_publ_section_title
;
 Construction of Coordination Polymers Based on Bent
 4-Amino-3,5-bis(3-carboxyphenyl)-1,2,4-triazole Ligand: Diverse
 Structural Topology and Photoluminescent and Magnetic Properties
;
_journal_issue 5
_journal_name_full 'Crystal Growth &amp; Design'
_journal_page_first 1475
_journal_paper_doi 10.1021/cg101335a
_journal_volume 11
_journal_year 2011
_chemical_formula_moiety 'C42 H46 Cd2 N12 O14'
_chemical_formula_sum 'C42 H46 Cd2 N12 O14'
_chemical_formula_weight 1167.71
_chemical_melting_point ?
_chemical_name_systematic
; 
 ? 
;
_space_group_IT_number 15
_symmetry_cell_setting monoclinic
_symmetry_space_group_name_Hall '-C 2yc'
_symmetry_space_group_name_H-M 'C 1 2/c 1'
_atom_sites_solution_hydrogens geom
_atom_sites_solution_primary direct
_atom_sites_solution_secondary difmap
_audit_creation_method SHELXL-97
_cell_angle_alpha 90.00
_cell_angle_beta 118.03(3)
_cell_angle_gamma 90.00
_cell_formula_units_Z 4
_cell_length_a 24.878(5)
_cell_length_b 13.989(3)
_cell_length_c 14.758(3)
_cell_measurement_reflns_used 5161
_cell_measurement_temperature 293(2)
_cell_measurement_theta_max 27.45
_cell_measurement_theta_min 3.13
_cell_volume 4534(2)
_computing_cell_refinement 'Bruker SMART'
_computing_data_collection 'Bruker SMART'
_computing_data_reduction 'Bruker SAINT'
_computing_molecular_graphics SHELXP-97
_computing_publication_material SHELXTL
_computing_structure_refinement 'SHELXL-97 (Sheldrick, 1997)'
_computing_structure_solution 'SHELXS-97 (Sheldrick, 1990)'
_diffrn_ambient_temperature 293(2)
_diffrn_detector_area_resol_mean 9.00cm
_diffrn_measured_fraction_theta_full 0.993
_diffrn_measured_fraction_theta_max 0.993
_diffrn_measurement_device_type 'CCD area detector'
_diffrn_measurement_method 'phi and omega scans'
_diffrn_radiation_monochromator graphite
_diffrn_radiation_source 'fine-focus sealed tube'
_diffrn_radiation_type MoK\a
_diffrn_radiation_wavelength 0.71073
_diffrn_reflns_av_R_equivalents 0.0303
_diffrn_reflns_av_sigmaI/netI 0.0254
_diffrn_reflns_limit_h_max 29
_diffrn_reflns_limit_h_min -32
_diffrn_reflns_limit_k_max 18
_diffrn_reflns_limit_k_min -18
_diffrn_reflns_limit_l_max 19
_diffrn_reflns_limit_l_min -19
_diffrn_reflns_number 21714
_diffrn_reflns_theta_full 27.45
_diffrn_reflns_theta_max 27.45
_diffrn_reflns_theta_min 3.13
_diffrn_standards_decay_% none
_diffrn_standards_interval_count none
_diffrn_standards_interval_time none
_diffrn_standards_number none
_exptl_absorpt_coefficient_mu 1.020
_exptl_absorpt_correction_type none
_exptl_crystal_colour colourless
_exptl_crystal_density_diffrn 1.711
_exptl_crystal_density_meas ?
_exptl_crystal_density_method 'not measured'
_exptl_crystal_description block
_exptl_crystal_F_000 2360
_exptl_crystal_size_max 0.21
_exptl_crystal_size_mid 0.20
_exptl_crystal_size_min 0.19
_refine_diff_density_max 0.606
_refine_diff_density_min -0.497
_refine_diff_density_rms 0.074
_refine_ls_extinction_method none
_refine_ls_goodness_of_fit_ref 1.080
_refine_ls_hydrogen_treatment mixed
_refine_ls_matrix_type full
_refine_ls_number_parameters 348
_refine_ls_number_reflns 5161
_refine_ls_number_restraints 9
_refine_ls_restrained_S_all 1.080
_refine_ls_R_factor_all 0.0342
_refine_ls_R_factor_gt 0.0288
_refine_ls_shift/su_max 0.000
_refine_ls_shift/su_mean 0.000
_refine_ls_structure_factor_coef Fsqd
_refine_ls_weighting_details 'calc w=1/[\s^2^(Fo^2^)+(0.0436P)^2^+4.8896P] where P=(Fo^2^+2Fc^2^)/3'
_refine_ls_weighting_scheme calc
_refine_ls_wR_factor_gt 0.0782
_refine_ls_wR_factor_ref 0.0803
_reflns_number_gt 4506
_reflns_number_total 5161
_reflns_threshold_expression >2sigma(I)
_cod_data_source_file cg101335a_si_002.cif
_cod_data_source_block compound-10
_cod_depositor_comments
;
The following automatic conversions were performed:

'_chemical_melting_point' value 'not measured' was changed to '?' -
the value is undefined or not given.

Automatic conversion script
Id: cif_fix_values 1715 2011-07-08 13:25:40Z adriana 

The following automatic conversions were performed:

'_exptl_crystal_density_meas' value 'none' was changed to '?' - the
value is perceived as not measured.

Automatic conversion script
Id: cif_fix_values 3008 2015-01-20 13:52:24Z robertas 
;
_cod_original_cell_volume 4533.5(16)
_cod_original_sg_symbol_H-M C2/c
_cod_database_code 4500267

loop_
_symmetry_equiv_pos_as_xyz
'x, y, z'
'-x, y, -z+1/2'
'x+1/2, y+1/2, z'
'-x+1/2, y+1/2, -z+1/2'
'-x, -y, -z'
'x, -y, z-1/2'
'-x+1/2, -y+1/2, -z'
'x+1/2, -y+1/2, z-1/2'

loop_
_atom_site_label
_atom_site_type_symbol
_atom_site_fract_x
_atom_site_fract_y
_atom_site_fract_z
_atom_site_U_iso_or_equiv
_atom_site_adp_type
_atom_site_occupancy
_atom_site_symmetry_multiplicity
_atom_site_calc_flag
_atom_site_refinement_flags
Cd1 Cd 0.047561(7) 0.105996(12) 0.398017(13) 0.02678(7) Uani 1 1 d .
O1 O 0.05943(9) 0.09143(14) 0.24750(15) 0.0382(4) Uani 1 1 d .
O1W O 0.0000 -0.1799(3) 0.2500 0.0610(8) Uani 1 2 d SD
O2W O 0.07548(9) 0.27745(18) 0.69365(18) 0.0536(6) Uani 1 1 d D
H2A H 0.1065(10) 0.303(2) 0.743(2) 0.080 Uiso 1 1 d D
H2B H 0.0866(15) 0.234(2) 0.666(3) 0.080 Uiso 1 1 d D
O2 O 0.04246(8) 0.12395(14) 0.09076(14) 0.0371(4) Uani 1 1 d .
O3W O 0.04274(9) -0.05627(14) 0.41260(15) 0.0413(4) Uani 1 1 d .
O3 O 0.15092(9) 0.08736(14) -0.49327(14) 0.0367(4) Uani 1 1 d .
O4 O 0.10073(8) 0.12811(15) -0.40987(14) 0.0404(4) Uani 1 1 d .
N1 N 0.31512(9) 0.14243(19) 0.14194(16) 0.0375(5) Uani 1 1 d .
N2 N 0.32534(9) 0.14309(19) 0.05703(16) 0.0370(5) Uani 1 1 d .
N3 N 0.22789(8) 0.12572(14) 0.00446(14) 0.0239(4) Uani 1 1 d .
N4 N 0.16569(11) 0.1142(2) -0.06494(19) 0.0443(6) Uani 1 1 d D
N5 N 0.05670(10) 0.26679(16) 0.38291(17) 0.0341(5) Uani 1 1 d .
N6 N 0.03665(12) 0.42027(17) 0.37666(19) 0.0417(6) Uani 1 1 d .
C1 C 0.25681(10) 0.13188(17) 0.10972(18) 0.0256(5) Uani 1 1 d .
C2 C 0.27228(10) 0.13293(17) -0.02458(18) 0.0251(5) Uani 1 1 d .
C3 C 0.16755(11) 0.12342(16) 0.14883(18) 0.0261(5) Uani 1 1 d .
H3 H 0.1399 0.1270 0.0793 0.080 Uiso 1 1 calc .
C4 C 0.22993(11) 0.12663(16) 0.18020(18) 0.0247(5) Uani 1 1 d .
C5 C 0.27039(11) 0.12343(19) 0.2854(2) 0.0321(5) Uani 1 1 d .
H5 H 0.3121 0.1260 0.3079 0.080 Uiso 1 1 calc .
C6 C 0.24907(12) 0.1165(2) 0.35610(19) 0.0362(6) Uani 1 1 d .
H6 H 0.2766 0.1154 0.4258 0.080 Uiso 1 1 calc .
C7 C 0.18720(12) 0.11123(18) 0.32458(19) 0.0311(5) Uani 1 1 d .
H7 H 0.1732 0.1052 0.3727 0.080 Uiso 1 1 calc .
C8 C 0.14633(11) 0.11494(15) 0.22059(18) 0.0251(5) Uani 1 1 d .
C9 C 0.07892(11) 0.10965(16) 0.1848(2) 0.0277(5) Uani 1 1 d .
C10 C 0.21031(11) 0.12313(16) -0.21946(18) 0.0252(5) Uani 1 1 d .
H10 H 0.1740 0.1223 -0.2158 0.080 Uiso 1 1 calc .
C11 C 0.26591(10) 0.12920(16) -0.12943(18) 0.0243(5) Uani 1 1 d .
C12 C 0.31983(11) 0.1323(2) -0.1368(2) 0.0346(6) Uani 1 1 d .
H12 H 0.3569 0.1375 -0.0774 0.080 Uiso 1 1 calc .
C13 C 0.31868(12) 0.1276(2) -0.2312(2) 0.0402(6) Uani 1 1 d .
H13 H 0.3549 0.1298 -0.2351 0.080 Uiso 1 1 calc .
C14 C 0.26333(12) 0.1198(2) -0.3204(2) 0.0354(6) Uani 1 1 d .
H14 H 0.2626 0.1154 -0.3838 0.080 Uiso 1 1 calc .
C15 C 0.20935(11) 0.11835(16) -0.31478(18) 0.0261(5) Uani 1 1 d .
C16 C 0.14945(12) 0.11091(17) -0.41134(19) 0.0288(5) Uani 1 1 d .
C17 C 0.01516(13) 0.3311(2) 0.3701(2) 0.0397(6) Uani 1 1 d .
H17 H -0.0242 0.3167 0.3579 0.080 Uiso 1 1 calc .
C18 C 0.10715(13) 0.3172(2) 0.3985(3) 0.0487(7) Uani 1 1 d .
H18 H 0.1441 0.2907 0.4098 0.080 Uiso 1 1 calc .
C19 C 0.09520(16) 0.4122(2) 0.3951(3) 0.0532(8) Uani 1 1 d .
H19 H 0.1220 0.4620 0.4038 0.080 Uiso 1 1 calc .
C20 C 0.00384(19) 0.5101(2) 0.3717(3) 0.0581(9) Uani 1 1 d .
C21 C -0.0251(3) 0.5063(4) 0.4442(4) 0.0474(12) Uani 0.60 1 d P
C21' C 0.0155(5) 0.5361(6) 0.4812(8) 0.055(2) Uani 0.40 1 d P
O4W O 0.0456(6) 0.7192(7) 0.4723(9) 0.178(5) Uani 0.50 1 d P
H4B H 0.1557(17) 0.0652(14) -0.043(3) 0.080 Uiso 1 1 d D
H4A H 0.1460(16) 0.1633(13) -0.063(3) 0.080 Uiso 1 1 d D
H1B H -0.029(3) -0.217(5) 0.245(6) 0.080 Uiso 0.50 1 d PD
H1A H 0.032(2) -0.196(5) 0.305(4) 0.080 Uiso 0.50 1 d PD

loop_
_atom_site_aniso_label
_atom_site_aniso_U_11
_atom_site_aniso_U_22
_atom_site_aniso_U_33
_atom_site_aniso_U_23
_atom_site_aniso_U_13
_atom_site_aniso_U_12
Cd1 0.02288(10) 0.03644(11) 0.02227(10) -0.00039(7) 0.01164(8) 0.00009(6)
O1 0.0336(10) 0.0603(12) 0.0305(10) -0.0062(8) 0.0234(8) -0.0056(8)
O1W 0.065(2) 0.064(2) 0.057(2) 0.000 0.0306(18) 0.000
O2W 0.0335(11) 0.0694(15) 0.0514(13) -0.0188(11) 0.0148(10) -0.0041(10)
O2 0.0252(9) 0.0607(12) 0.0269(9) 0.0031(8) 0.0134(8) 0.0026(8)
O3W 0.0471(12) 0.0407(11) 0.0396(11) 0.0023(8) 0.0232(9) -0.0010(8)
O3 0.0363(10) 0.0537(11) 0.0205(9) -0.0031(8) 0.0137(8) 0.0012(8)
O4 0.0282(10) 0.0660(13) 0.0244(9) -0.0055(9) 0.0101(8) 0.0022(8)
N1 0.0228(10) 0.0687(15) 0.0234(10) -0.0073(10) 0.0130(9) -0.0038(10)
N2 0.0214(10) 0.0692(15) 0.0214(10) -0.0063(10) 0.0107(8) -0.0021(10)
N3 0.0194(9) 0.0330(10) 0.0198(9) -0.0001(8) 0.0095(8) -0.0022(7)
N4 0.0233(11) 0.0842(19) 0.0240(11) -0.0011(12) 0.0100(9) -0.0153(11)
N5 0.0345(11) 0.0367(12) 0.0328(11) -0.0038(9) 0.0172(10) -0.0007(9)
N6 0.0561(16) 0.0356(12) 0.0392(13) -0.0010(10) 0.0272(12) 0.0043(10)
C1 0.0238(11) 0.0321(11) 0.0218(11) -0.0024(9) 0.0114(9) -0.0010(9)
C2 0.0197(11) 0.0329(11) 0.0234(11) -0.0021(9) 0.0107(9) -0.0012(9)
C3 0.0245(11) 0.0334(12) 0.0221(11) -0.0008(9) 0.0123(9) 0.0004(9)
C4 0.0244(11) 0.0288(11) 0.0225(11) -0.0026(9) 0.0125(9) -0.0015(9)
C5 0.0240(12) 0.0461(15) 0.0253(12) -0.0010(11) 0.0107(10) -0.0044(10)
C6 0.0308(13) 0.0549(16) 0.0198(12) 0.0017(11) 0.0092(10) -0.0040(11)
C7 0.0309(13) 0.0419(14) 0.0242(12) 0.0002(10) 0.0161(10) -0.0017(10)
C8 0.0259(12) 0.0293(11) 0.0230(11) -0.0020(9) 0.0140(10) -0.0007(9)
C9 0.0252(12) 0.0326(12) 0.0296(12) -0.0065(10) 0.0165(10) -0.0018(9)
C10 0.0216(11) 0.0315(12) 0.0237(11) 0.0002(9) 0.0117(9) -0.0003(9)
C11 0.0242(11) 0.0291(11) 0.0225(11) -0.0019(9) 0.0134(9) -0.0020(9)
C12 0.0228(12) 0.0524(15) 0.0288(13) -0.0015(11) 0.0122(10) -0.0027(11)
C13 0.0265(13) 0.0670(18) 0.0340(14) -0.0048(13) 0.0201(12) -0.0043(12)
C14 0.0343(14) 0.0504(16) 0.0285(13) -0.0015(11) 0.0205(11) -0.0023(11)
C15 0.0261(12) 0.0315(12) 0.0207(11) -0.0002(9) 0.0110(9) -0.0011(9)
C16 0.0296(13) 0.0356(13) 0.0208(11) 0.0021(9) 0.0115(10) -0.0002(9)
C17 0.0405(15) 0.0422(15) 0.0386(15) -0.0041(12) 0.0204(12) 0.0009(12)
C18 0.0377(16) 0.0459(16) 0.063(2) -0.0017(15) 0.0243(15) -0.0048(13)
C19 0.054(2) 0.0437(17) 0.067(2) -0.0051(15) 0.0320(18) -0.0116(14)
C20 0.096(3) 0.0403(16) 0.0522(19) 0.0074(14) 0.0470(19) 0.0211(17)
C21 0.055(4) 0.055(3) 0.031(3) 0.001(3) 0.020(3) 0.019(3)
C21' 0.074(7) 0.042(4) 0.059(6) -0.007(4) 0.041(5) 0.003(4)
O4W 0.200(11) 0.135(8) 0.138(8) 0.007(7) 0.029(8) 0.048(7)

loop_
_atom_type_symbol
_atom_type_description
_atom_type_scat_dispersion_real
_atom_type_scat_dispersion_imag
_atom_type_scat_source
C C 0.0033 0.0016 'International Tables Vol C Tables 4.2.6.8 and 6.1.1.4'
H H 0.0000 0.0000 'International Tables Vol C Tables 4.2.6.8 and 6.1.1.4'
N N 0.0061 0.0033 'International Tables Vol C Tables 4.2.6.8 and 6.1.1.4'
O O 0.0106 0.0060 'International Tables Vol C Tables 4.2.6.8 and 6.1.1.4'
Cd Cd -0.8075 1.2024 'International Tables Vol C Tables 4.2.6.8 and 6.1.1.4'

loop_
_geom_angle_atom_site_label_1
_geom_angle_atom_site_label_2
_geom_angle_atom_site_label_3
_geom_angle
_geom_angle_site_symmetry_1
_geom_angle_site_symmetry_3
N5 Cd1 O3W 177.17(7) . .
N5 Cd1 O3 92.83(7) . 1_556
O3W Cd1 O3 85.04(7) . 1_556
N5 Cd1 O2 92.51(7) . 2
O3W Cd1 O2 90.32(7) . 2
O3 Cd1 O2 138.72(7) 1_556 2
N5 Cd1 O1 86.07(7) . .
O3W Cd1 O1 92.17(7) . .
O3 Cd1 O1 93.00(7) 1_556 .
O2 Cd1 O1 128.19(7) 2 .
N5 Cd1 O4 88.01(7) . 1_556
O3W Cd1 O4 92.23(7) . 1_556
O3 Cd1 O4 53.88(7) 1_556 1_556
O2 Cd1 O4 85.47(7) 2 1_556
O1 Cd1 O4 146.01(6) . 1_556
N5 Cd1 O1 96.32(7) . 2
O3W Cd1 O1 85.35(7) . 2
O3 Cd1 O1 164.40(6) 1_556 2
O2 Cd1 O1 53.54(6) 2 2
O1 Cd1 O1 75.11(7) . 2
O4 Cd1 O1 138.86(6) 1_556 2
C9 O1 Cd1 158.29(17) . .
C9 O1 Cd1 88.55(16) . 2
Cd1 O1 Cd1 104.07(7) . 2
H1B O1W H1A 106.6(17) . .
H2A O2W H2B 109.9(17) . .
C9 O2 Cd1 97.01(15) . 2
C16 O3 Cd1 96.37(16) . 1_554
C16 O4 Cd1 87.56(15) . 1_554
C1 N1 N2 108.4(2) . .
C2 N2 N1 107.2(2) . .
C2 N3 C1 106.24(19) . .
C2 N3 N4 123.8(2) . .
C1 N3 N4 130.0(2) . .
N3 N4 H4B 104(3) . .
N3 N4 H4A 110(3) . .
H4B N4 H4A 111.4(17) . .
C17 N5 C18 105.6(2) . .
C17 N5 Cd1 125.52(19) . .
C18 N5 Cd1 128.32(19) . .
C17 N6 C19 106.9(2) . .
C17 N6 C20 126.4(3) . .
C19 N6 C20 126.6(3) . .
N1 C1 N3 108.7(2) . .
N1 C1 C4 122.8(2) . .
N3 C1 C4 128.5(2) . .
N2 C2 N3 109.5(2) . .
N2 C2 C11 122.1(2) . .
N3 C2 C11 128.4(2) . .
C8 C3 C4 120.7(2) . .
C8 C3 H3 119.7 . .
C4 C3 H3 119.7 . .
C3 C4 C5 118.4(2) . .
C3 C4 C1 124.6(2) . .
C5 C4 C1 117.0(2) . .
C6 C5 C4 120.7(2) . .
C6 C5 H5 119.7 . .
C4 C5 H5 119.7 . .
C5 C6 C7 120.8(2) . .
C5 C6 H6 119.6 . .
C7 C6 H6 119.6 . .
C6 C7 C8 119.4(2) . .
C6 C7 H7 120.3 . .
C8 C7 H7 120.3 . .
C7 C8 C3 120.1(2) . .
C7 C8 C9 120.2(2) . .
C3 C8 C9 119.7(2) . .
O1 C9 O2 120.9(2) . .
O1 C9 C8 120.2(2) . .
O2 C9 C8 118.9(2) . .
C15 C10 C11 120.0(2) . .
C15 C10 H10 120.0 . .
C11 C10 H10 120.0 . .
C12 C11 C10 119.0(2) . .
C12 C11 C2 116.4(2) . .
C10 C11 C2 124.5(2) . .
C13 C12 C11 120.8(2) . .
C13 C12 H12 119.6 . .
C11 C12 H12 119.6 . .
C12 C13 C14 120.0(2) . .
C12 C13 H13 120.0 . .
C14 C13 H13 120.0 . .
C15 C14 C13 120.1(2) . .
C15 C14 H14 120.0 . .
C13 C14 H14 120.0 . .
C14 C15 C10 120.1(2) . .
C14 C15 C16 120.1(2) . .
C10 C15 C16 119.8(2) . .
O4 C16 O3 122.0(2) . .
O4 C16 C15 120.6(2) . .
O3 C16 C15 117.4(2) . .
N5 C17 N6 111.5(3) . .
N5 C17 H17 124.3 . .
N6 C17 H17 124.3 . .
C19 C18 N5 109.4(3) . .
C19 C18 H18 125.3 . .
N5 C18 H18 125.3 . .
N6 C19 C18 106.6(3) . .
N6 C19 H19 126.7 . .
C18 C19 H19 126.7 . .
N6 C20 C21' 108.6(4) . .
N6 C20 C21 111.2(3) . .
C21' C20 C21 37.2(4) . .
C21' C21 C21' 89.6(9) . 5_566
C21' C21 C21 49.7(6) . 5_566
C21' C21 C21 39.9(6) 5_566 5_566
C21' C21 C20 71.3(7) . .
C21' C21 C20 135.5(6) 5_566 .
C21 C21 C20 109.8(6) 5_566 .
C21 C21' C21 90.4(9) . 5_566
C21 C21' C21' 50.2(7) . 5_566
C21 C21' C21' 40.2(5) 5_566 5_566
C21 C21' C20 71.5(8) . .
C21 C21' C20 135.9(7) 5_566 .
C21' C21' C20 110.3(10) 5_566 .

loop_
_geom_bond_atom_site_label_1
_geom_bond_atom_site_label_2
_geom_bond_distance
_geom_bond_site_symmetry_2
Cd1 N5 2.282(2) .
Cd1 O3W 2.289(2) .
Cd1 O3 2.319(2) 1_556
Cd1 O2 2.3356(18) 2
Cd1 O1 2.3832(18) .
Cd1 O4 2.522(2) 1_556
Cd1 O1 2.523(2) 2
O1 C9 1.256(3) .
O1 Cd1 2.523(2) 2
O1W H1B 0.864(10) .
O1W H1A 0.862(10) .
O2W H2A 0.851(10) .
O2W H2B 0.847(10) .
O2 C9 1.267(3) .
O2 Cd1 2.3356(18) 2
O3 C16 1.270(3) .
O3 Cd1 2.319(2) 1_554
O4 C16 1.246(3) .
O4 Cd1 2.522(2) 1_554
N1 C1 1.305(3) .
N1 N2 1.391(3) .
N2 C2 1.311(3) .
N3 C2 1.363(3) .
N3 C1 1.374(3) .
N3 N4 1.407(3) .
N4 H4B 0.846(10) .
N4 H4A 0.851(10) .
N5 C17 1.315(4) .
N5 C18 1.362(4) .
N6 C17 1.342(4) .
N6 C19 1.355(4) .
N6 C20 1.481(4) .
C1 C4 1.479(3) .
C2 C11 1.481(3) .
C3 C8 1.393(3) .
C3 C4 1.396(3) .
C3 H3 0.9300 .
C4 C5 1.399(3) .
C5 C6 1.378(4) .
C5 H5 0.9300 .
C6 C7 1.385(4) .
C6 H6 0.9300 .
C7 C8 1.387(4) .
C7 H7 0.9300 .
C8 C9 1.505(3) .
C10 C15 1.397(3) .
C10 C11 1.400(3) .
C10 H10 0.9300 .
C11 C12 1.396(3) .
C12 C13 1.382(4) .
C12 H12 0.9300 .
C13 C14 1.392(4) .
C13 H13 0.9300 .
C14 C15 1.384(4) .
C14 H14 0.9300 .
C15 C16 1.505(3) .
C17 H17 0.9300 .
C18 C19 1.357(4) .
C18 H18 0.9300 .
C19 H19 0.9300 .
C20 C21' 1.545(10) .
C20 C21 1.546(7) .
C21 C21' 0.987(10) .
C21 C21' 1.173(10) 5_566
C21 C21 1.538(10) 5_566
C21' C21 1.173(10) 5_566
C21' C21' 1.527(18) 5_566
